data_7237476
loop_
_publ_author_name
'Klimash, Anastasia'
'Pander, Piotr'
'Klooster, Wim T.'
'Coles, Simon J.'
'Data, Przemyslaw'
'Dias, Fernando B.'
'Skabara, Peter J.'

_publ_section_title
;
 Intermolecular interactions in molecular crystals and their effect on
 thermally activated delayed fluorescence of helicene-based emitters
;
_journal_issue 39
_journal_name_full 'Journal of Materials Chemistry C'
_journal_page_first 10557
_journal_paper_doi 10.1039/C8TC03390K
_journal_volume 6
_journal_year 2018
_chemical_formula_moiety 'C33 H20 N2 O'
_chemical_formula_sum 'C33 H20 N2 O'
_chemical_formula_weight 460.51
_space_group_crystal_system triclinic
_space_group_IT_number 2
_space_group_name_Hall '-P 1'
_space_group_name_H-M_alt 'P -1'
_atom_sites_solution_hydrogens geom
_atom_sites_solution_primary dual
_audit_creation_date 2017-11-08
_audit_creation_method
;
Olex2 1.2
(compiled 2017.08.10 svn.r3458 for OlexSys, GUI svn.r5381)
;
_audit_update_record
;
2018-07-03 deposited with the CCDC.
2018-09-12 downloaded from the CCDC.
;
_cell_angle_alpha 88.0520(10)
_cell_angle_beta 92.0040(10)
_cell_angle_gamma 101.8250(10)
_cell_formula_units_Z 8
_cell_length_a 14.2418(2)
_cell_length_b 14.2451(2)
_cell_length_c 22.5117(2)
_cell_measurement_reflns_used 56735
_cell_measurement_temperature 100(2)
_cell_measurement_theta_max 70.3020
_cell_measurement_theta_min 3.1210
_cell_volume 4465.74(10)
_computing_cell_refinement 'CrysAlisPro 1.171.39.34b (Rigaku OD, 2017)'
_computing_data_collection 'CrysAlisPro 1.171.39.34b (Rigaku OD, 2017)'
_computing_data_reduction 'CrysAlisPro 1.171.39.34b (Rigaku OD, 2017)'
_computing_molecular_graphics 'Olex2 (Dolomanov et al., 2009)'
_computing_publication_material 'Olex2 (Dolomanov et al., 2009)'
_computing_structure_refinement 'ShelXL (Sheldrick, 2015)'
_computing_structure_solution 'ShelXT (Sheldrick, 2015)'
_diffrn_ambient_temperature 100(1)
_diffrn_detector 'hybrid pixel detector'
_diffrn_detector_area_resol_mean 10
_diffrn_detector_dtime 0.000
_diffrn_detector_type 'Rigaku, HyPix 6000'
_diffrn_measured_fraction_theta_full 0.992
_diffrn_measured_fraction_theta_max 0.991
_diffrn_measurement_details
;
List of Runs (angles in degrees, time in seconds):

  # Type    Start    End  Width  t~exp~   \w     \q     \k     \f   Frames
#--------------------------------------------------------------------------
  1  \w    -89.00  89.00   0.50    1.00    --    0.00  60.00-120.00  356
  2  \w    -89.00  89.00   0.50    1.00    --    0.00  43.00-180.00  356
  3  \w   -179.00  -1.00   0.50    1.00    --  -90.00  43.00-120.00  356
  4  \w   -179.00  -1.00   0.50    1.00    --  -90.00  57.00   0.00  356
  5  \w   -179.00  -1.00   0.50    1.00    --  -90.00  60.00 120.00  356
  6  \w   -179.00  -1.00   0.50    1.00    --  -90.00  60.00  90.00  356
  7  \w   -179.00 -12.00   0.50    1.00    --  -90.00  60.00-120.00  334
  8  \w   -179.00  -1.00   0.50    1.00    --  -90.00  60.00 -60.00  356
  9  \w   -179.00  -1.00   0.50    1.00    --  -90.00  60.00-180.00  356
 10  \w   -179.00  -1.00   0.50    1.00    --  -90.00   0.00 150.00  356
 11  \w   -179.00 -12.00   0.50    1.00    --  -90.00  60.00-120.00  334
 12  \w   -115.00 -79.00   0.50    1.00    --  -90.00  60.00 -30.00   72
 13  \w    -75.00 -49.00   0.50    1.00    --  -90.00  60.00 -30.00   52
 14  \w   -177.00 -85.00   0.50    1.00    --  -90.00  60.00  30.00  184
 15  \w   -179.00 -85.00   0.50    1.00    --  -90.00  60.00   0.00  188
 16  \w   -167.00-131.00   0.50    1.00    --  -90.00  57.00-120.00   72
 17  \w   -108.00 -82.00   0.50    1.00    --  -90.00  43.00   0.00   52
;
_diffrn_measurement_device 'four-circle diffractometer'
_diffrn_measurement_device_details 'Rigaku, AFC11 quarter \c goniometer'
_diffrn_measurement_device_type 'DOT HyPix'
_diffrn_measurement_method 'profile data from \w-scans'
_diffrn_measurement_specimen_support 'MiTeGen loops'
_diffrn_orient_matrix_type 'CrysAlisPro convention (1999,Acta A55,543-557)'
_diffrn_orient_matrix_UB_11 0.0328686286
_diffrn_orient_matrix_UB_12 -0.0076243015
_diffrn_orient_matrix_UB_13 -0.0638173115
_diffrn_orient_matrix_UB_21 0.0712155420
_diffrn_orient_matrix_UB_22 -0.0615727250
_diffrn_orient_matrix_UB_23 0.0234968711
_diffrn_orient_matrix_UB_31 -0.0779241274
_diffrn_orient_matrix_UB_32 -0.0914780348
_diffrn_orient_matrix_UB_33 -0.0082267756
_diffrn_radiation_collimation 'Varimax focusing mirrors'
_diffrn_radiation_monochromator mirror
_diffrn_radiation_probe x-ray
_diffrn_radiation_type CuK\a
_diffrn_radiation_wavelength 1.54184
_diffrn_radiation_wavelength_determination fundamental
_diffrn_reflns_av_R_equivalents 0.0352
_diffrn_reflns_av_unetI/netI 0.0193
_diffrn_reflns_Laue_measured_fraction_full 0.992
_diffrn_reflns_Laue_measured_fraction_max 0.991
_diffrn_reflns_limit_h_max 16
_diffrn_reflns_limit_h_min -16
_diffrn_reflns_limit_k_max 17
_diffrn_reflns_limit_k_min -17
_diffrn_reflns_limit_l_max 27
_diffrn_reflns_limit_l_min -27
_diffrn_reflns_number 78986
_diffrn_reflns_point_group_measured_fraction_full 0.992
_diffrn_reflns_point_group_measured_fraction_max 0.991
_diffrn_reflns_theta_full 67.684
_diffrn_reflns_theta_max 68.249
_diffrn_reflns_theta_min 1.964
_diffrn_source 'Rotating anode'
_diffrn_source_current 30.0
_diffrn_source_power 1.2
_diffrn_source_target Cu
_diffrn_source_type 'Rigaku 007 HF'
_diffrn_source_voltage 40.0
_exptl_absorpt_coefficient_mu 0.650
_exptl_absorpt_correction_T_max 1.00000
_exptl_absorpt_correction_T_min 0.65510
_exptl_absorpt_correction_type multi-scan
_exptl_absorpt_process_details
;
CrysAlisPro 1.171.39.34b (Rigaku Oxford Diffraction, 2017)
Empirical absorption correction using spherical harmonics,
 implemented in SCALE3 ABSPACK scaling algorithm.
;
_exptl_crystal_colour yellow
_exptl_crystal_colour_primary yellow
_exptl_crystal_density_diffrn 1.370
_exptl_crystal_description block
_exptl_crystal_F_000 1920
_exptl_crystal_size_max 0.15
_exptl_crystal_size_mid 0.08
_exptl_crystal_size_min 0.05
_refine_diff_density_max 0.920
_refine_diff_density_min -0.339
_refine_diff_density_rms 0.073
_refine_ls_extinction_method none
_refine_ls_goodness_of_fit_ref 1.039
_refine_ls_hydrogen_treatment constr
_refine_ls_matrix_type full
_refine_ls_number_parameters 1298
_refine_ls_number_reflns 16070
_refine_ls_number_restraints 0
_refine_ls_restrained_S_all 1.039
_refine_ls_R_factor_all 0.0723
_refine_ls_R_factor_gt 0.0714
_refine_ls_shift/su_max 0.039
_refine_ls_shift/su_mean 0.007
_refine_ls_structure_factor_coef Fsqd
_refine_ls_weighting_details 'w=1/[\s^2^(Fo^2^)+(0.1504P)^2^+1.8604P] where P=(Fo^2^+2Fc^2^)/3'
_refine_ls_weighting_scheme calc
_refine_ls_wR_factor_gt 0.1941
_refine_ls_wR_factor_ref 0.1956
_reflns_Friedel_coverage 0.000
_reflns_number_gt 15605
_reflns_number_total 16070
_reflns_threshold_expression 'I > 2\s(I)'
_cod_data_source_file c8tc03390k2.cif
_cod_data_source_block 2017ncs0713d
_cod_database_code 7237476
_shelx_shelxl_version_number 2014/7
_chemical_oxdiff_formula 'C33 H20 N2 O'
_chemical_oxdiff_usercomment NKH2PXZ
_shelx_space_group_comment
;
The symmetry employed for this shelxl refinement is uniquely defined
by the following loop, which should always be used as a source of
symmetry information in preference to the above space-group names.
They are only intended as comments.
;
_shelx_estimated_absorpt_t_max 0.968
_shelx_estimated_absorpt_t_min 0.909
_reflns_odcompleteness_completeness 98.19
_reflns_odcompleteness_iscentric 1
_reflns_odcompleteness_theta 68.13
_olex2_refinement_description
;
1. Twinned data refinement
 Scales: 0.6810(14)
 0.3190(14)
2. Fixed Uiso
 At 1.2 times of:
  All C(H) groups
3.a Aromatic/amide H refined with riding coordinates:
 C2(H2), C3(H3), C4(H4), C5(H5), C8(H8), C9(H9), C10(H10), C11(H11), C15(H15),
 C16(H16), C18(H18), C19(H19), C21(H21), C22(H22), C23(H23), C24(H24), C29(H29),
  C30(H30), C31(H31), C32(H32), C35(H35), C36(H36), C37(H37), C38(H38),
 C41(H41), C42(H42), C43(H43), C44(H44), C48(H48), C49(H49), C51(H51), C52(H52),
  C54(H54), C55(H55), C56(H56), C57(H57), C62(H62), C63(H63), C64(H64),
 C65(H65), C68(H68), C69(H69), C70(H70), C71(H71), C74(H74), C75(H75), C76(H76),
  C77(H77), C81(H81), C82(H82), C84(H84), C85(H85), C87(H87), C88(H88),
 C89(H89), C90(H90), C95(H95), C96(H96), C97(H97), C98(H98), C101(H101),
 C102(H102), C103(H103), C104(H104), C107(H107), C108(H108), C109(H109),
 C110(H110), C114(H114), C115(H115), C117(H117), C118(H118), C120(H120),
 C121(H121), C122(H122), C123(H123), C128(H128), C129(H129), C130(H130),
 C131(H131)
;
_olex2_diffrn_ambient_temperature_device 'Oxford Cryosystems'
_olex2_exptl_crystal_mounting_method 'The crystal was mounted on a MITIGEN holder in perfluoroether oil'
_olex2_submission_original_sample_id NKH2PXZ
_olex2_submission_special_instructions 'No special instructions were received'
_oxdiff_exptl_absorpt_empirical_details
;
Empirical correction (ABSPACK) includes:
- Absorption correction using spherical harmonics
- Frame scaling
;
_oxdiff_exptl_absorpt_empirical_full_max 1.606
_oxdiff_exptl_absorpt_empirical_full_min 0.680

loop_
_space_group_symop_operation_xyz
'x, y, z'
'-x, -y, -z'

loop_
_atom_site_label
_atom_site_type_symbol
_atom_site_fract_x
_atom_site_fract_y
_atom_site_fract_z
_atom_site_U_iso_or_equiv
_atom_site_adp_type
_atom_site_occupancy
_atom_site_site_symmetry_order
_atom_site_calc_flag
_atom_site_refinement_flags_posn
O1 O 0.31591(16) 0.16220(13) 0.58535(8) 0.0333(5) Uani 1 1 d .
N1 N 0.34993(17) 0.35121(15) 0.62317(9) 0.0228(5) Uani 1 1 d .
N2 N 0.46080(16) 0.48132(16) 0.65966(8) 0.0218(4) Uani 1 1 d .
C1 C 0.34749(18) 0.27625(18) 0.66556(10) 0.0206(5) Uani 1 1 d .
C2 C 0.35833(18) 0.29003(19) 0.72638(10) 0.0226(5) Uani 1 1 d .
H2 H 0.3707 0.3533 0.7410 0.027 Uiso 1 1 calc R
C3 C 0.3512(2) 0.2123(2) 0.76598(12) 0.0314(6) Uani 1 1 d .
H3 H 0.3582 0.2228 0.8075 0.038 Uiso 1 1 calc R
C4 C 0.3341(2) 0.1198(2) 0.74550(12) 0.0348(7) Uani 1 1 d .
H4 H 0.3296 0.0669 0.7728 0.042 Uiso 1 1 calc R
C5 C 0.3233(2) 0.1046(2) 0.68458(12) 0.0300(6) Uani 1 1 d .
H5 H 0.3118 0.0412 0.6702 0.036 Uiso 1 1 calc R
C6 C 0.32941(19) 0.18199(19) 0.64506(11) 0.0246(5) Uani 1 1 d .
C7 C 0.34329(19) 0.23728(18) 0.54533(11) 0.0240(5) Uani 1 1 d .
C8 C 0.3516(2) 0.21535(19) 0.48683(11) 0.0274(6) Uani 1 1 d .
H8 H 0.3394 0.1502 0.4755 0.033 Uiso 1 1 calc R
C9 C 0.3778(2) 0.28827(19) 0.44432(11) 0.0265(6) Uani 1 1 d .
H9 H 0.3828 0.2734 0.4039 0.032 Uiso 1 1 calc R
C10 C 0.39648(19) 0.3823(2) 0.46157(11) 0.0240(5) Uani 1 1 d .
H10 H 0.4150 0.4326 0.4329 0.029 Uiso 1 1 calc R
C11 C 0.38845(19) 0.40403(18) 0.52047(10) 0.0209(5) Uani 1 1 d .
H11 H 0.4021 0.4692 0.5317 0.025 Uiso 1 1 calc R
C12 C 0.36109(19) 0.33310(18) 0.56302(11) 0.0217(5) Uani 1 1 d .
C13 C 0.37446(18) 0.44891(18) 0.64039(9) 0.0187(5) Uani 1 1 d .
C14 C 0.30152(18) 0.50490(19) 0.63124(10) 0.0194(5) Uani 1 1 d .
C15 C 0.20250(19) 0.4597(2) 0.62361(11) 0.0260(6) Uani 1 1 d .
H15 H 0.1832 0.3919 0.6229 0.031 Uiso 1 1 calc R
C16 C 0.13635(19) 0.5174(2) 0.61734(12) 0.0312(6) Uani 1 1 d .
H16 H 0.0700 0.4891 0.6191 0.037 Uiso 1 1 calc R
C17 C 0.1641(2) 0.6170(2) 0.60847(12) 0.0297(6) Uani 1 1 d .
C18 C 0.0948(2) 0.6767(2) 0.59601(13) 0.0380(7) Uani 1 1 d .
H18 H 0.0284 0.6496 0.5990 0.046 Uiso 1 1 calc R
C19 C 0.1226(2) 0.7709(2) 0.58017(13) 0.0388(7) Uani 1 1 d .
H19 H 0.0755 0.8094 0.5754 0.047 Uiso 1 1 calc R
C20 C 0.2193(2) 0.8127(2) 0.57065(12) 0.0359(7) Uani 1 1 d .
C21 C 0.2488(2) 0.9094(2) 0.54613(12) 0.0359(7) Uani 1 1 d .
H21 H 0.2028 0.9489 0.5402 0.043 Uiso 1 1 calc R
C22 C 0.3404(3) 0.9436(2) 0.53173(14) 0.0438(8) Uani 1 1 d .
H22 H 0.3588 1.0079 0.5171 0.053 Uiso 1 1 calc R
C23 C 0.4093(2) 0.8864(2) 0.53784(12) 0.0379(7) Uani 1 1 d .
H23 H 0.4727 0.9101 0.5249 0.045 Uiso 1 1 calc R
C24 C 0.3843(2) 0.79549(19) 0.56277(11) 0.0297(6) Uani 1 1 d .
H24 H 0.4314 0.7570 0.5669 0.036 Uiso 1 1 calc R
C25 C 0.2911(2) 0.7581(2) 0.58217(11) 0.0308(7) Uani 1 1 d .
C26 C 0.26270(19) 0.66183(19) 0.60887(11) 0.0229(5) Uani 1 1 d .
C27 C 0.32925(18) 0.60450(18) 0.63191(10) 0.0186(5) Uani 1 1 d .
C28 C 0.42213(18) 0.64164(18) 0.66071(10) 0.0181(5) Uani 1 1 d .
C29 C 0.4500(2) 0.73526(19) 0.68257(10) 0.0227(5) Uani 1 1 d .
H29 H 0.4090 0.7797 0.6757 0.027 Uiso 1 1 calc R
C30 C 0.5356(2) 0.76334(19) 0.71379(10) 0.0249(5) Uani 1 1 d .
H30 H 0.5527 0.8268 0.7280 0.030 Uiso 1 1 calc R
C31 C 0.59830(19) 0.6997(2) 0.72502(11) 0.0272(6) Uani 1 1 d .
H31 H 0.6578 0.7203 0.7457 0.033 Uiso 1 1 calc R
C32 C 0.57231(18) 0.6077(2) 0.70571(11) 0.0257(5) Uani 1 1 d .
H32 H 0.6141 0.5642 0.7130 0.031 Uiso 1 1 calc R
C33 C 0.48338(18) 0.57692(19) 0.67496(10) 0.0206(5) Uani 1 1 d .
O2 O 0.15470(15) 0.33947(13) 0.40520(8) 0.0291(4) Uani 1 1 d .
N3 N 0.13666(16) 0.14800(15) 0.37312(8) 0.0209(4) Uani 1 1 d .
N4 N 0.03411(16) 0.00869(16) 0.34069(8) 0.0214(4) Uani 1 1 d .
C34 C 0.12228(18) 0.16933(18) 0.43219(10) 0.0202(5) Uani 1 1 d .
C35 C 0.10032(18) 0.09974(18) 0.47678(10) 0.0200(5) Uani 1 1 d .
H35 H 0.0933 0.0340 0.4676 0.024 Uiso 1 1 calc R
C36 C 0.0884(2) 0.1245(2) 0.53488(11) 0.0253(5) Uani 1 1 d .
H36 H 0.0752 0.0762 0.5653 0.030 Uiso 1 1 calc R
C37 C 0.0959(2) 0.2205(2) 0.54831(11) 0.0300(6) Uani 1 1 d .
H37 H 0.0868 0.2378 0.5878 0.036 Uiso 1 1 calc R
C38 C 0.1168(2) 0.29062(19) 0.50378(11) 0.0275(6) Uani 1 1 d .
H38 H 0.1214 0.3561 0.5127 0.033 Uiso 1 1 calc R
C39 C 0.13099(19) 0.26583(18) 0.44658(11) 0.0236(5) Uani 1 1 d .
C40 C 0.14683(19) 0.31498(19) 0.34566(11) 0.0244(5) Uani 1 1 d .
C41 C 0.1514(2) 0.3887(2) 0.30415(12) 0.0303(6) Uani 1 1 d .
H41 H 0.1591 0.4529 0.3167 0.036 Uiso 1 1 calc R
C42 C 0.1448(2) 0.3693(2) 0.24389(12) 0.0324(6) Uani 1 1 d .
H42 H 0.1485 0.4201 0.2150 0.039 Uiso 1 1 calc R
C43 C 0.1329(2) 0.2759(2) 0.22641(12) 0.0284(6) Uani 1 1 d .
H43 H 0.1273 0.2620 0.1853 0.034 Uiso 1 1 calc R
C44 C 0.12901(19) 0.2018(2) 0.26854(11) 0.0239(5) Uani 1 1 d .
H44 H 0.1212 0.1377 0.2558 0.029 Uiso 1 1 calc R
C45 C 0.13634(18) 0.21970(18) 0.32870(10) 0.0201(5) Uani 1 1 d .
C46 C 0.11972(17) 0.04910(18) 0.35759(10) 0.0176(5) Uani 1 1 d .
C47 C 0.19984(18) 0.00179(19) 0.36378(10) 0.0196(5) Uani 1 1 d .
C48 C 0.29552(19) 0.05673(19) 0.36703(11) 0.0236(5) Uani 1 1 d .
H48 H 0.3071 0.1247 0.3683 0.028 Uiso 1 1 calc R
C49 C 0.36994(19) 0.0100(2) 0.36823(11) 0.0281(6) Uani 1 1 d .
H49 H 0.4334 0.0456 0.3632 0.034 Uiso 1 1 calc R
C50 C 0.35429(19) -0.0903(2) 0.37672(11) 0.0267(6) Uani 1 1 d .
C51 C 0.4357(2) -0.1348(2) 0.38211(12) 0.0324(6) Uani 1 1 d .
H51 H 0.4981 -0.0980 0.3754 0.039 Uiso 1 1 calc R
C52 C 0.4237(2) -0.2287(2) 0.39675(13) 0.0348(6) Uani 1 1 d .
H52 H 0.4772 -0.2591 0.3967 0.042 Uiso 1 1 calc R
C53 C 0.3326(2) -0.2831(2) 0.41224(12) 0.0311(6) Uani 1 1 d .
C54 C 0.3234(2) -0.3776(2) 0.43569(13) 0.0353(6) Uani 1 1 d .
H54 H 0.3777 -0.4069 0.4380 0.042 Uiso 1 1 calc R
C55 C 0.2383(2) -0.4263(2) 0.45475(13) 0.0348(7) Uani 1 1 d .
H55 H 0.2331 -0.4902 0.4698 0.042 Uiso 1 1 calc R
C56 C 0.1564(2) -0.3844(2) 0.45293(12) 0.0354(6) Uani 1 1 d .
H56 H 0.0974 -0.4191 0.4680 0.043 Uiso 1 1 calc R
C57 C 0.1627(2) -0.29290(19) 0.42916(11) 0.0297(6) Uani 1 1 d .
H57 H 0.1082 -0.2641 0.4286 0.036 Uiso 1 1 calc R
C58 C 0.2490(2) -0.24203(19) 0.40578(11) 0.0257(6) Uani 1 1 d .
C59 C 0.25919(19) -0.14566(19) 0.38105(11) 0.0226(5) Uani 1 1 d .
C60 C 0.18143(18) -0.09827(18) 0.36288(10) 0.0178(5) Uani 1 1 d .
C61 C 0.08851(18) -0.14452(18) 0.33702(10) 0.0187(5) Uani 1 1 d .
C62 C 0.06845(19) -0.23832(19) 0.31540(10) 0.0229(5) Uani 1 1 d .
H62 H 0.1150 -0.2773 0.3205 0.027 Uiso 1 1 calc R
C63 C -0.01805(19) -0.2744(2) 0.28684(11) 0.0260(5) Uani 1 1 d .
H63 H -0.0305 -0.3382 0.2731 0.031 Uiso 1 1 calc R
C64 C -0.08738(19) -0.2187(2) 0.27779(11) 0.0292(6) Uani 1 1 d .
H64 H -0.1470 -0.2449 0.2586 0.035 Uiso 1 1 calc R
C65 C -0.06946(19) -0.1258(2) 0.29664(11) 0.0267(6) Uani 1 1 d .
H65 H -0.1166 -0.0877 0.2903 0.032 Uiso 1 1 calc R
C66 C 0.01902(18) -0.08691(18) 0.32539(10) 0.0199(5) Uani 1 1 d .
O3 O 0.84141(13) 0.15056(15) 0.09712(8) 0.0295(4) Uani 1 1 d .
N5 N 0.64900(15) 0.13707(17) 0.12724(8) 0.0214(4) Uani 1 1 d .
N6 N 0.50963(15) 0.03377(15) 0.15874(8) 0.0192(4) Uani 1 1 d .
C67 C 0.67133(17) 0.12198(18) 0.06851(10) 0.0188(5) Uani 1 1 d .
C68 C 0.60032(18) 0.09919(19) 0.02347(10) 0.0219(5) Uani 1 1 d .
H68 H 0.5345 0.0925 0.0324 0.026 Uiso 1 1 calc R
C69 C 0.6266(2) 0.0865(2) -0.03428(11) 0.0264(6) Uani 1 1 d .
H69 H 0.5787 0.0737 -0.0650 0.032 Uiso 1 1 calc R
C70 C 0.7222(2) 0.0924(2) -0.04716(11) 0.0279(6) Uani 1 1 d .
H70 H 0.7396 0.0832 -0.0866 0.033 Uiso 1 1 calc R
C71 C 0.79276(19) 0.11186(19) -0.00216(12) 0.0275(6) Uani 1 1 d .
H71 H 0.8581 0.1142 -0.0106 0.033 Uiso 1 1 calc R
C72 C 0.76727(18) 0.12767(19) 0.05426(11) 0.0237(5) Uani 1 1 d .
C73 C 0.81545(18) 0.14578(19) 0.15559(11) 0.0229(5) Uani 1 1 d .
C74 C 0.8886(2) 0.1495(2) 0.19799(12) 0.0322(6) Uani 1 1 d .
H74 H 0.9526 0.1535 0.1860 0.039 Uiso 1 1 calc R
C75 C 0.8691(2) 0.1474(2) 0.25791(12) 0.0326(6) Uani 1 1 d .
H75 H 0.9195 0.1506 0.2870 0.039 Uiso 1 1 calc R
C76 C 0.7754(2) 0.1404(2) 0.27513(12) 0.0291(6) Uani 1 1 d .
H76 H 0.7614 0.1393 0.3161 0.035 Uiso 1 1 calc R
C77 C 0.70139(19) 0.13502(19) 0.23218(11) 0.0238(5) Uani 1 1 d .
H77 H 0.6371 0.1289 0.2442 0.029 Uiso 1 1 calc R
C78 C 0.72118(17) 0.13853(17) 0.17218(10) 0.0192(5) Uani 1 1 d .
C79 C 0.55014(17) 0.12079(19) 0.14260(10) 0.0189(5) Uani 1 1 d .
C80 C 0.50344(18) 0.20030(19) 0.13599(10) 0.0185(5) Uani 1 1 d .
C81 C 0.55674(19) 0.29511(19) 0.13315(11) 0.0240(5) Uani 1 1 d .
H81 H 0.6248 0.3066 0.1328 0.029 Uiso 1 1 calc R
C82 C 0.51152(19) 0.36980(19) 0.13096(11) 0.0270(6) Uani 1 1 d .
H82 H 0.5473 0.4332 0.1361 0.032 Uiso 1 1 calc R
C83 C 0.4108(2) 0.35377(19) 0.12100(11) 0.0262(6) Uani 1 1 d .
C84 C 0.3659(2) 0.4348(2) 0.11458(11) 0.0296(6) Uani 1 1 d .
H84 H 0.4025 0.4973 0.1215 0.035 Uiso 1 1 calc R
C85 C 0.2721(2) 0.42319(19) 0.09874(12) 0.0301(6) Uani 1 1 d .
H85 H 0.2421 0.4769 0.0979 0.036 Uiso 1 1 calc R
C86 C 0.21790(19) 0.3321(2) 0.08343(11) 0.0272(6) Uani 1 1 d .
C87 C 0.1238(2) 0.3218(2) 0.05917(12) 0.0324(6) Uani 1 1 d .
H87 H 0.0949 0.3762 0.0559 0.039 Uiso 1 1 calc R
C88 C 0.0736(2) 0.2356(2) 0.04042(12) 0.0331(6) Uani 1 1 d .
H88 H 0.0094 0.2299 0.0258 0.040 Uiso 1 1 calc R
C89 C 0.1167(2) 0.1551(2) 0.04258(12) 0.0319(6) Uani 1 1 d .
H89 H 0.0830 0.0960 0.0271 0.038 Uiso 1 1 calc R
C90 C 0.20766(19) 0.1618(2) 0.06708(11) 0.0268(6) Uani 1 1 d .
H90 H 0.2362 0.1071 0.0681 0.032 Uiso 1 1 calc R
C91 C 0.25903(18) 0.2480(2) 0.09056(10) 0.0237(5) Uani 1 1 d .
C92 C 0.35613(18) 0.25964(19) 0.11643(10) 0.0204(5) Uani 1 1 d .
C93 C 0.40181(17) 0.18077(18) 0.13536(10) 0.0172(5) Uani 1 1 d .
C94 C 0.35632(17) 0.08835(18) 0.16050(9) 0.0177(5) Uani 1 1 d .
C95 C 0.26092(18) 0.06663(19) 0.18087(10) 0.0216(5) Uani 1 1 d .
H95 H 0.2216 0.1128 0.1750 0.026 Uiso 1 1 calc R
C96 C 0.2242(2) -0.0196(2) 0.20889(11) 0.0262(5) Uani 1 1 d .
H96 H 0.1602 -0.0321 0.2223 0.031 Uiso 1 1 calc R
C97 C 0.2801(2) -0.0889(2) 0.21779(11) 0.0285(6) Uani 1 1 d .
H97 H 0.2536 -0.1491 0.2360 0.034 Uiso 1 1 calc R
C98 C 0.3741(2) -0.06976(19) 0.20006(11) 0.0257(6) Uani 1 1 d .
H98 H 0.4122 -0.1170 0.2063 0.031 Uiso 1 1 calc R
C99 C 0.41389(18) 0.01898(17) 0.17290(10) 0.0190(5) Uani 1 1 d .
O4 O 0.66268(13) 0.30989(15) -0.08561(8) 0.0303(4) Uani 1 1 d .
N7 N 0.85165(15) 0.35121(16) -0.12396(8) 0.0207(4) Uani 1 1 d .
N8 N 0.98234(15) 0.46269(15) -0.16052(8) 0.0188(4) Uani 1 1 d .
C100 C 0.83283(17) 0.35987(18) -0.06331(10) 0.0184(5) Uani 1 1 d .
C101 C 0.90623(18) 0.38929(19) -0.02045(10) 0.0212(5) Uani 1 1 d .
H101 H 0.9713 0.4047 -0.0319 0.025 Uiso 1 1 calc R
C102 C 0.88385(19) 0.3958(2) 0.03862(11) 0.0236(5) Uani 1 1 d .
H102 H 0.9340 0.4142 0.0675 0.028 Uiso 1 1 calc R
C103 C 0.78976(19) 0.3759(2) 0.05593(11) 0.0267(6) Uani 1 1 d .
H103 H 0.7749 0.3818 0.0963 0.032 Uiso 1 1 calc R
C104 C 0.71644(18) 0.3469(2) 0.01342(11) 0.0271(6) Uani 1 1 d .
H104 H 0.6514 0.3320 0.0250 0.032 Uiso 1 1 calc R
C105 C 0.73836(18) 0.34009(19) -0.04502(11) 0.0235(5) Uani 1 1 d .
C106 C 0.68185(18) 0.33042(18) -0.14544(10) 0.0221(5) Uani 1 1 d .
C107 C 0.60366(19) 0.3257(2) -0.18427(12) 0.0292(6) Uani 1 1 d .
H107 H 0.5404 0.3106 -0.1697 0.035 Uiso 1 1 calc R
C108 C 0.6182(2) 0.3432(2) -0.24502(12) 0.0297(6) Uani 1 1 d .
H108 H 0.5649 0.3402 -0.2720 0.036 Uiso 1 1 calc R
C109 C 0.7112(2) 0.3649(2) -0.26570(12) 0.0302(6) Uani 1 1 d .
H109 H 0.7213 0.3762 -0.3070 0.036 Uiso 1 1 calc R
C110 C 0.7898(2) 0.37038(19) -0.22639(11) 0.0237(5) Uani 1 1 d .
H110 H 0.8532 0.3864 -0.2408 0.028 Uiso 1 1 calc R
C111 C 0.77525(17) 0.35219(17) -0.16575(10) 0.0196(5) Uani 1 1 d .
C112 C 0.94919(17) 0.37501(19) -0.14137(10) 0.0186(5) Uani 1 1 d .
C113 C 1.00404(18) 0.30193(19) -0.13248(10) 0.0189(5) Uani 1 1 d .
C114 C 0.96098(19) 0.20433(19) -0.12401(11) 0.0248(5) Uani 1 1 d .
H114 H 0.8932 0.1851 -0.1220 0.030 Uiso 1 1 calc R
C115 C 1.0175(2) 0.1375(2) -0.11872(12) 0.0312(6) Uani 1 1 d .
H115 H 0.9888 0.0712 -0.1200 0.037 Uiso 1 1 calc R
C116 C 1.1187(2) 0.1659(2) -0.11128(11) 0.0286(6) Uani 1 1 d .
C117 C 1.1780(2) 0.0965(2) -0.10014(12) 0.0342(7) Uani 1 1 d .
H117 H 1.1506 0.0302 -0.1033 0.041 Uiso 1 1 calc R
C118 C 1.2736(2) 0.1244(3) -0.08509(12) 0.0368(7) Uani 1 1 d .
H118 H 1.3123 0.0774 -0.0814 0.044 Uiso 1 1 calc R
C119 C 1.3153(2) 0.2204(2) -0.07500(12) 0.0311(6) Uani 1 1 d .
C120 C 1.4118(2) 0.2492(2) -0.05091(12) 0.0351(7) Uani 1 1 d .
H120 H 1.4511 0.2029 -0.0458 0.042 Uiso 1 1 calc R
C121 C 1.4471(2) 0.3401(3) -0.03558(13) 0.0390(7) Uani 1 1 d .
H121 H 1.5115 0.3581 -0.0210 0.047 Uiso 1 1 calc R
C122 C 1.38899(19) 0.4085(2) -0.04103(11) 0.0326(6) Uani 1 1 d .
H122 H 1.4127 0.4716 -0.0275 0.039 Uiso 1 1 calc R
C123 C 1.29796(19) 0.3848(2) -0.06576(11) 0.0283(6) Uani 1 1 d .
H123 H 1.2598 0.4323 -0.0692 0.034 Uiso 1 1 calc R
C124 C 1.25944(19) 0.2916(2) -0.08619(10) 0.0273(6) Uani 1 1 d .
C125 C 1.1621(2) 0.2637(2) -0.11156(11) 0.0241(5) Uani 1 1 d .
C126 C 1.10532(18) 0.33093(18) -0.13367(10) 0.0173(5) Uani 1 1 d .
C127 C 1.14136(17) 0.42267(18) -0.16270(9) 0.0170(5) Uani 1 1 d .
C128 C 1.23554(18) 0.45049(19) -0.18511(10) 0.0216(5) Uani 1 1 d .
H128 H 1.2801 0.4098 -0.1780 0.026 Uiso 1 1 calc R
C129 C 1.26322(19) 0.5357(2) -0.21701(11) 0.0271(6) Uani 1 1 d .
H129 H 1.3261 0.5523 -0.2321 0.033 Uiso 1 1 calc R
C130 C 1.1997(2) 0.59739(19) -0.22719(11) 0.0274(6) Uani 1 1 d .
H130 H 1.2201 0.6570 -0.2478 0.033 Uiso 1 1 calc R
C131 C 1.1074(2) 0.57216(19) -0.20739(11) 0.0252(5) Uani 1 1 d .
H131 H 1.0642 0.6142 -0.2146 0.030 Uiso 1 1 calc R
C132 C 1.07701(18) 0.48427(18) -0.17651(10) 0.0186(5) Uani 1 1 d .

loop_
_atom_site_aniso_label
_atom_site_aniso_U_11
_atom_site_aniso_U_22
_atom_site_aniso_U_33
_atom_site_aniso_U_23
_atom_site_aniso_U_13
_atom_site_aniso_U_12
O1 0.0574(13) 0.0174(9) 0.0228(9) 0.0013(7) 0.0057(9) 0.0019(8)
N1 0.0352(12) 0.0168(11) 0.0160(9) 0.0032(8) 0.0031(9) 0.0043(9)
N2 0.0235(11) 0.0275(12) 0.0157(9) 0.0020(8) 0.0004(8) 0.0083(9)
C1 0.0198(12) 0.0221(13) 0.0206(11) 0.0039(10) 0.0034(9) 0.0063(9)
C2 0.0212(12) 0.0269(13) 0.0190(11) 0.0018(10) 0.0039(9) 0.0028(10)
C3 0.0336(15) 0.0378(16) 0.0231(12) 0.0076(11) 0.0049(11) 0.0084(12)
C4 0.0438(17) 0.0301(15) 0.0323(14) 0.0116(12) 0.0102(12) 0.0124(12)
C5 0.0372(15) 0.0202(13) 0.0328(14) 0.0069(10) 0.0121(11) 0.0057(11)
C6 0.0284(14) 0.0229(13) 0.0230(12) 0.0010(10) 0.0082(10) 0.0053(10)
C7 0.0280(14) 0.0175(12) 0.0256(12) -0.0003(10) 0.0040(10) 0.0017(10)
C8 0.0340(15) 0.0197(12) 0.0279(13) -0.0044(10) 0.0046(11) 0.0029(10)
C9 0.0317(14) 0.0253(13) 0.0211(12) -0.0036(10) 0.0050(10) 0.0013(11)
C10 0.0258(13) 0.0239(13) 0.0207(12) 0.0041(10) 0.0041(10) 0.0016(10)
C11 0.0246(13) 0.0165(12) 0.0199(11) -0.0013(9) -0.0001(10) -0.0002(9)
C12 0.0238(13) 0.0191(12) 0.0218(12) -0.0028(10) -0.0017(10) 0.0035(9)
C13 0.0205(12) 0.0225(13) 0.0129(10) 0.0012(9) 0.0006(9) 0.0047(10)
C14 0.0204(13) 0.0230(13) 0.0138(10) -0.0020(9) -0.0008(9) 0.0021(10)
C15 0.0206(13) 0.0311(14) 0.0234(12) -0.0072(10) 0.0006(10) -0.0029(10)
C16 0.0168(12) 0.0427(17) 0.0323(14) -0.0126(12) -0.0036(10) 0.0011(11)
C17 0.0245(14) 0.0396(16) 0.0276(13) -0.0135(12) -0.0103(10) 0.0129(12)
C18 0.0310(15) 0.054(2) 0.0330(15) -0.0099(13) -0.0099(12) 0.0184(14)
C19 0.0484(19) 0.0424(17) 0.0331(15) -0.0091(13) -0.0093(13) 0.0272(14)
C20 0.0489(18) 0.0367(16) 0.0277(13) -0.0109(12) -0.0144(13) 0.0228(14)
C21 0.055(2) 0.0321(15) 0.0272(13) -0.0020(12) -0.0114(13) 0.0267(14)
C22 0.060(2) 0.0341(17) 0.0381(16) 0.0019(13) -0.0052(15) 0.0128(15)
C23 0.0496(19) 0.0323(15) 0.0299(14) 0.0025(12) -0.0069(13) 0.0061(13)
C24 0.0434(16) 0.0225(13) 0.0224(12) 0.0000(10) -0.0068(11) 0.0059(11)
C25 0.0505(18) 0.0261(14) 0.0205(12) -0.0083(10) -0.0158(12) 0.0206(13)
C26 0.0250(13) 0.0262(13) 0.0191(11) -0.0072(10) -0.0072(10) 0.0090(10)
C27 0.0212(12) 0.0213(12) 0.0139(10) -0.0028(9) -0.0006(9) 0.0059(10)
C28 0.0188(12) 0.0226(13) 0.0116(10) -0.0004(9) 0.0014(9) 0.0012(9)
C29 0.0307(14) 0.0215(13) 0.0146(10) 0.0002(9) 0.0020(10) 0.0019(10)
C30 0.0309(14) 0.0212(12) 0.0174(11) -0.0027(9) 0.0029(10) -0.0072(10)
C31 0.0199(13) 0.0360(15) 0.0211(12) -0.0011(10) -0.0020(10) -0.0048(11)
C32 0.0165(12) 0.0382(15) 0.0220(12) 0.0041(11) 0.0031(10) 0.0047(10)
C33 0.0205(12) 0.0269(13) 0.0155(10) 0.0009(10) 0.0024(9) 0.0074(10)
O2 0.0435(12) 0.0172(9) 0.0239(9) 0.0003(7) 0.0067(8) -0.0004(8)
N3 0.0283(11) 0.0178(11) 0.0170(9) 0.0058(8) 0.0049(8) 0.0058(8)
N4 0.0222(11) 0.0277(12) 0.0156(9) 0.0035(8) 0.0016(8) 0.0091(9)
C34 0.0188(12) 0.0208(12) 0.0210(11) -0.0039(9) -0.0010(9) 0.0035(9)
C35 0.0215(12) 0.0182(12) 0.0187(11) -0.0003(9) 0.0003(9) 0.0002(9)
C36 0.0298(14) 0.0247(13) 0.0191(11) 0.0034(10) 0.0057(10) 0.0003(10)
C37 0.0391(16) 0.0285(14) 0.0198(12) -0.0058(10) 0.0098(11) -0.0018(11)
C38 0.0359(15) 0.0206(12) 0.0241(12) -0.0059(10) 0.0041(11) -0.0001(11)
C39 0.0290(14) 0.0168(12) 0.0232(12) 0.0013(9) 0.0037(10) 0.0002(10)
C40 0.0244(13) 0.0243(13) 0.0251(12) 0.0022(10) 0.0078(10) 0.0054(10)
C41 0.0358(15) 0.0195(13) 0.0364(14) 0.0066(11) 0.0110(12) 0.0072(11)
C42 0.0374(16) 0.0310(15) 0.0310(14) 0.0155(11) 0.0076(12) 0.0136(12)
C43 0.0289(14) 0.0346(15) 0.0230(12) 0.0085(11) 0.0043(10) 0.0101(11)
C44 0.0250(13) 0.0274(14) 0.0200(11) 0.0050(10) 0.0052(10) 0.0074(10)
C45 0.0207(12) 0.0213(13) 0.0192(11) 0.0023(9) 0.0026(9) 0.0063(9)
C46 0.0184(12) 0.0211(12) 0.0131(10) 0.0003(9) 0.0016(9) 0.0035(9)
C47 0.0188(12) 0.0247(13) 0.0154(10) -0.0032(9) -0.0025(9) 0.0048(10)
C48 0.0209(13) 0.0238(13) 0.0238(12) -0.0045(10) 0.0000(10) -0.0013(10)
C49 0.0177(12) 0.0361(15) 0.0300(13) -0.0112(11) -0.0062(10) 0.0037(11)
C50 0.0209(13) 0.0354(15) 0.0245(12) -0.0089(11) -0.0063(10) 0.0074(11)
C51 0.0202(13) 0.0396(16) 0.0382(15) -0.0088(12) -0.0068(11) 0.0081(11)
C52 0.0315(15) 0.0384(16) 0.0369(15) -0.0049(12) -0.0104(12) 0.0138(12)
C53 0.0456(18) 0.0273(14) 0.0240(12) -0.0040(11) -0.0068(12) 0.0164(12)
C54 0.0406(17) 0.0292(14) 0.0380(15) -0.0016(11) -0.0115(12) 0.0137(12)
C55 0.0476(18) 0.0274(14) 0.0312(14) 0.0015(12) -0.0133(13) 0.0143(13)
C56 0.0387(16) 0.0314(15) 0.0329(14) 0.0001(12) -0.0051(12) 0.0008(12)
C57 0.0464(17) 0.0231(13) 0.0208(12) -0.0015(10) -0.0102(11) 0.0112(12)
C58 0.0310(14) 0.0253(13) 0.0222(12) -0.0059(10) -0.0080(10) 0.0096(11)
C59 0.0250(13) 0.0265(13) 0.0188(11) -0.0072(10) -0.0087(10) 0.0117(10)
C60 0.0195(12) 0.0206(12) 0.0137(10) -0.0011(9) -0.0005(9) 0.0050(9)
C61 0.0192(12) 0.0242(13) 0.0117(10) 0.0005(9) 0.0024(9) 0.0016(9)
C62 0.0275(13) 0.0243(13) 0.0157(10) 0.0002(9) 0.0015(9) 0.0024(10)
C63 0.0262(13) 0.0276(14) 0.0197(11) -0.0038(10) 0.0025(10) -0.0058(10)
C64 0.0198(13) 0.0402(16) 0.0226(12) -0.0062(11) -0.0015(10) -0.0059(11)
C65 0.0165(12) 0.0393(16) 0.0235(12) 0.0027(11) 0.0035(10) 0.0037(11)
C66 0.0199(12) 0.0250(13) 0.0148(10) -0.0003(9) 0.0021(9) 0.0042(10)
O3 0.0157(9) 0.0472(12) 0.0254(9) -0.0074(8) -0.0023(7) 0.0054(8)
N5 0.0144(10) 0.0350(12) 0.0159(9) -0.0003(9) -0.0002(8) 0.0078(8)
N6 0.0183(10) 0.0233(11) 0.0170(9) -0.0020(8) -0.0002(8) 0.0064(8)
C67 0.0150(11) 0.0243(13) 0.0173(11) -0.0039(9) -0.0029(9) 0.0046(9)
C68 0.0189(12) 0.0239(13) 0.0216(12) -0.0038(10) 0.0002(10) 0.0013(9)
C69 0.0246(13) 0.0305(14) 0.0207(12) -0.0041(10) 0.0000(10) -0.0025(11)
C70 0.0284(14) 0.0306(14) 0.0227(12) -0.0073(10) 0.0071(10) -0.0009(11)
C71 0.0203(12) 0.0296(14) 0.0320(14) -0.0045(11) 0.0023(10) 0.0025(10)
C72 0.0177(12) 0.0276(13) 0.0249(12) -0.0043(10) -0.0026(10) 0.0028(10)
C73 0.0177(12) 0.0286(13) 0.0227(12) -0.0066(10) -0.0034(9) 0.0055(10)
C74 0.0208(13) 0.0432(17) 0.0350(14) -0.0098(12) -0.0069(11) 0.0116(12)
C75 0.0297(15) 0.0367(15) 0.0319(14) -0.0096(12) -0.0183(11) 0.0098(12)
C76 0.0323(15) 0.0321(15) 0.0230(12) -0.0045(11) -0.0088(11) 0.0076(11)
C77 0.0221(13) 0.0279(13) 0.0213(11) -0.0021(10) -0.0046(10) 0.0052(10)
C78 0.0189(12) 0.0168(11) 0.0225(11) -0.0031(9) -0.0055(9) 0.0057(9)
C79 0.0148(12) 0.0274(13) 0.0138(10) -0.0015(9) -0.0015(9) 0.0033(10)
C80 0.0167(12) 0.0250(13) 0.0139(10) -0.0023(9) 0.0008(9) 0.0042(9)
C81 0.0224(13) 0.0249(13) 0.0231(12) 0.0019(10) 0.0058(10) 0.0011(10)
C82 0.0293(14) 0.0236(13) 0.0267(13) 0.0031(10) 0.0045(11) 0.0025(10)
C83 0.0330(15) 0.0280(14) 0.0184(11) 0.0041(10) 0.0066(10) 0.0083(11)
C84 0.0353(15) 0.0278(14) 0.0274(13) 0.0025(11) 0.0034(11) 0.0109(11)
C85 0.0395(16) 0.0240(13) 0.0279(13) 0.0064(10) 0.0039(11) 0.0098(11)
C86 0.0239(13) 0.0402(16) 0.0204(11) 0.0062(11) 0.0044(10) 0.0138(11)
C87 0.0271(14) 0.0390(16) 0.0345(14) 0.0076(12) -0.0004(11) 0.0165(12)
C88 0.0239(14) 0.0433(17) 0.0328(14) 0.0109(12) -0.0001(11) 0.0109(12)
C89 0.0242(13) 0.0385(16) 0.0298(13) 0.0046(11) -0.0033(10) 0.0008(11)
C90 0.0242(13) 0.0381(16) 0.0190(11) 0.0080(11) 0.0035(10) 0.0092(11)
C91 0.0203(12) 0.0344(15) 0.0179(11) 0.0057(10) 0.0020(9) 0.0096(10)
C92 0.0183(12) 0.0297(14) 0.0154(10) 0.0029(9) 0.0048(9) 0.0101(10)
C93 0.0178(12) 0.0211(12) 0.0135(10) -0.0003(9) -0.0005(9) 0.0062(9)
C94 0.0182(12) 0.0225(12) 0.0118(10) -0.0013(9) -0.0002(9) 0.0027(9)
C95 0.0188(12) 0.0288(13) 0.0168(10) -0.0023(9) 0.0017(9) 0.0035(10)
C96 0.0243(13) 0.0304(14) 0.0209(11) -0.0031(10) 0.0051(10) -0.0026(10)
C97 0.0400(16) 0.0216(13) 0.0199(11) -0.0018(10) 0.0058(11) -0.0041(11)
C98 0.0364(15) 0.0209(13) 0.0201(11) 0.0024(10) 0.0038(11) 0.0066(11)
C99 0.0215(12) 0.0186(12) 0.0158(10) -0.0027(9) -0.0017(9) 0.0015(9)
O4 0.0168(9) 0.0452(12) 0.0261(9) -0.0025(8) -0.0019(7) 0.0005(8)
N7 0.0133(10) 0.0330(12) 0.0166(9) 0.0028(8) 0.0004(8) 0.0068(8)
N8 0.0164(10) 0.0219(11) 0.0183(9) -0.0008(8) -0.0002(8) 0.0046(8)
C100 0.0156(11) 0.0229(12) 0.0161(11) -0.0004(9) -0.0024(9) 0.0032(9)
C101 0.0157(12) 0.0260(13) 0.0215(12) -0.0019(10) -0.0013(10) 0.0031(9)
C102 0.0214(13) 0.0279(13) 0.0206(12) -0.0019(10) -0.0002(10) 0.0025(10)
C103 0.0217(12) 0.0368(15) 0.0213(12) -0.0052(11) 0.0036(10) 0.0039(11)
C104 0.0191(12) 0.0340(15) 0.0287(13) -0.0014(11) 0.0019(10) 0.0064(11)
C105 0.0187(12) 0.0277(13) 0.0240(12) -0.0004(10) -0.0038(9) 0.0051(10)
C106 0.0190(12) 0.0262(13) 0.0222(11) -0.0061(10) -0.0049(9) 0.0072(10)
C107 0.0188(12) 0.0361(15) 0.0344(14) -0.0126(11) -0.0062(11) 0.0089(11)
C108 0.0227(13) 0.0338(15) 0.0327(14) -0.0120(11) -0.0158(11) 0.0073(11)
C109 0.0329(15) 0.0314(15) 0.0250(13) -0.0054(11) -0.0110(11) 0.0051(11)
C110 0.0233(13) 0.0251(13) 0.0225(11) -0.0041(10) -0.0045(10) 0.0048(10)
C111 0.0176(12) 0.0195(12) 0.0219(11) -0.0063(9) -0.0069(9) 0.0047(9)
C112 0.0146(12) 0.0274(13) 0.0134(10) -0.0008(9) -0.0025(9) 0.0040(10)
C113 0.0204(13) 0.0242(13) 0.0130(10) -0.0004(9) 0.0006(9) 0.0066(10)
C114 0.0239(13) 0.0264(14) 0.0211(12) 0.0016(10) 0.0047(10) -0.0020(10)
C115 0.0460(17) 0.0209(13) 0.0271(13) 0.0032(10) 0.0077(12) 0.0070(12)
C116 0.0368(16) 0.0308(15) 0.0218(12) 0.0056(11) 0.0070(11) 0.0148(12)
C117 0.0504(18) 0.0256(14) 0.0285(14) 0.0065(11) 0.0094(12) 0.0120(13)
C118 0.0358(16) 0.054(2) 0.0287(13) 0.0064(13) 0.0041(12) 0.0289(14)
C119 0.0298(14) 0.0434(16) 0.0254(13) 0.0058(12) 0.0037(11) 0.0203(12)
C120 0.0298(15) 0.0527(19) 0.0300(14) 0.0162(13) 0.0068(12) 0.0275(14)
C121 0.0228(14) 0.060(2) 0.0350(15) 0.0043(14) -0.0061(11) 0.0114(13)
C122 0.0226(13) 0.0489(18) 0.0258(13) 0.0016(12) -0.0014(10) 0.0067(12)
C123 0.0228(13) 0.0440(16) 0.0183(11) 0.0025(11) 0.0004(10) 0.0084(11)
C124 0.0230(13) 0.0466(17) 0.0175(11) 0.0090(11) 0.0060(10) 0.0201(12)
C125 0.0278(13) 0.0302(14) 0.0185(11) 0.0055(10) 0.0072(10) 0.0157(11)
C126 0.0183(12) 0.0221(12) 0.0124(10) 0.0000(9) 0.0005(9) 0.0066(9)
C127 0.0160(11) 0.0232(12) 0.0115(10) -0.0009(9) -0.0019(9) 0.0036(9)
C128 0.0169(12) 0.0304(14) 0.0168(11) -0.0024(10) 0.0008(9) 0.0030(10)
C129 0.0238(13) 0.0351(15) 0.0186(11) -0.0018(10) 0.0044(10) -0.0039(11)
C130 0.0356(15) 0.0215(13) 0.0220(12) 0.0004(10) 0.0039(11) -0.0018(11)
C131 0.0307(14) 0.0229(13) 0.0220(12) 0.0027(10) 0.0017(10) 0.0054(10)
C132 0.0192(12) 0.0202(12) 0.0150(10) -0.0011(9) -0.0027(9) 0.0012(9)

loop_
_atom_type_symbol
_atom_type_description
_atom_type_scat_dispersion_real
_atom_type_scat_dispersion_imag
_atom_type_scat_source
C C 0.0181 0.0091 'International Tables Vol C Tables 4.2.6.8 and 6.1.1.4'
H H 0.0000 0.0000 'International Tables Vol C Tables 4.2.6.8 and 6.1.1.4'
N N 0.0311 0.0180 'International Tables Vol C Tables 4.2.6.8 and 6.1.1.4'
O O 0.0492 0.0322 'International Tables Vol C Tables 4.2.6.8 and 6.1.1.4'

loop_
_geom_angle_atom_site_label_1
_geom_angle_atom_site_label_2
_geom_angle_atom_site_label_3
_geom_angle
C7 O1 C6 117.3(2)
C1 N1 C12 118.9(2)
C1 N1 C13 120.68(19)
C12 N1 C13 116.9(2)
C13 N2 C33 116.9(2)
N1 C1 C6 117.7(2)
C2 C1 N1 123.6(2)
C2 C1 C6 118.6(2)
C1 C2 H2 119.7
C3 C2 C1 120.6(3)
C3 C2 H2 119.7
C2 C3 H3 119.7
C4 C3 C2 120.5(2)
C4 C3 H3 119.7
C3 C4 H4 120.2
C3 C4 C5 119.7(3)
C5 C4 H4 120.2
C4 C5 H5 120.0
C6 C5 C4 119.9(3)
C6 C5 H5 120.0
O1 C6 C1 122.1(2)
O1 C6 C5 117.2(2)
C5 C6 C1 120.7(2)
O1 C7 C8 117.7(2)
O1 C7 C12 121.5(2)
C8 C7 C12 120.9(2)
C7 C8 H8 119.9
C7 C8 C9 120.2(2)
C9 C8 H8 119.9
C8 C9 H9 120.4
C10 C9 C8 119.2(2)
C10 C9 H9 120.4
C9 C10 H10 119.8
C9 C10 C11 120.4(2)
C11 C10 H10 119.8
C10 C11 H11 119.3
C12 C11 C10 121.3(2)
C12 C11 H11 119.3
C7 C12 N1 118.3(2)
C11 C12 N1 123.6(2)
C11 C12 C7 118.0(2)
N1 C13 C14 116.7(2)
N2 C13 N1 118.0(2)
N2 C13 C14 125.2(2)
C15 C14 C13 121.1(2)
C27 C14 C13 118.3(2)
C27 C14 C15 120.6(2)
C14 C15 H15 121.0
C16 C15 C14 118.0(3)
C16 C15 H15 121.0
C15 C16 H16 119.1
C15 C16 C17 121.7(3)
C17 C16 H16 119.1
C16 C17 C18 121.9(3)
C16 C17 C26 120.4(2)
C26 C17 C18 117.7(3)
C17 C18 H18 119.3
C19 C18 C17 121.5(3)
C19 C18 H18 119.3
C18 C19 H19 119.2
C18 C19 C20 121.5(3)
C20 C19 H19 119.2
C19 C20 C21 122.2(3)
C19 C20 C25 119.8(3)
C25 C20 C21 118.0(3)
C20 C21 H21 119.7
C22 C21 C20 120.6(3)
C22 C21 H21 119.7
C21 C22 H22 119.4
C21 C22 C23 121.2(3)
C23 C22 H22 119.4
C22 C23 H23 120.3
C24 C23 C22 119.4(3)
C24 C23 H23 120.3
C23 C24 H24 119.1
C23 C24 C25 121.8(3)
C25 C24 H24 119.1
C20 C25 C26 118.4(3)
C24 C25 C20 118.4(3)
C24 C25 C26 122.9(2)
C17 C26 C25 119.1(2)
C17 C26 C27 116.4(2)
C27 C26 C25 124.4(2)
C14 C27 C26 118.8(2)
C14 C27 C28 115.6(2)
C26 C27 C28 125.5(2)
C29 C28 C27 124.0(2)
C29 C28 C33 117.1(2)
C33 C28 C27 118.4(2)
C28 C29 H29 119.4
C30 C29 C28 121.1(2)
C30 C29 H29 119.4
C29 C30 H30 119.4
C29 C30 C31 121.2(2)
C31 C30 H30 119.4
C30 C31 H31 120.4
C32 C31 C30 119.1(2)
C32 C31 H31 120.4
C31 C32 H32 119.8
C31 C32 C33 120.3(2)
C33 C32 H32 119.8
N2 C33 C28 122.6(2)
N2 C33 C32 116.4(2)
C28 C33 C32 121.0(2)
C39 O2 C40 117.0(2)
C34 N3 C45 118.6(2)
C34 N3 C46 118.03(19)
C45 N3 C46 120.16(19)
C46 N4 C66 117.3(2)
C35 C34 N3 123.1(2)
C35 C34 C39 118.6(2)
C39 C34 N3 118.3(2)
C34 C35 H35 119.5
C34 C35 C36 121.0(2)
C36 C35 H35 119.5
C35 C36 H36 120.1
C35 C36 C37 119.8(2)
C37 C36 H36 120.1
C36 C37 H37 120.2
C38 C37 C36 119.6(2)
C38 C37 H37 120.2
C37 C38 H38 119.8
C39 C38 C37 120.4(2)
C39 C38 H38 119.8
O2 C39 C34 122.2(2)
O2 C39 C38 117.1(2)
C38 C39 C34 120.6(2)
O2 C40 C45 121.5(2)
C41 C40 O2 117.1(2)
C41 C40 C45 121.4(2)
C40 C41 H41 120.0
C40 C41 C42 120.0(3)
C42 C41 H41 120.0
C41 C42 H42 120.3
C43 C42 C41 119.4(2)
C43 C42 H42 120.3
C42 C43 H43 119.8
C42 C43 C44 120.3(2)
C44 C43 H43 119.8
C43 C44 H44 119.4
C45 C44 C43 121.2(3)
C45 C44 H44 119.4
C40 C45 N3 118.8(2)
C44 C45 N3 123.5(2)
C44 C45 C40 117.7(2)
N3 C46 C47 117.0(2)
N4 C46 N3 117.9(2)
N4 C46 C47 125.0(2)
C48 C47 C46 120.3(2)
C60 C47 C46 118.2(2)
C60 C47 C48 121.4(2)
C47 C48 H48 120.6
C49 C48 C47 118.8(2)
C49 C48 H48 120.6
C48 C49 H49 119.5
C48 C49 C50 121.0(3)
C50 C49 H49 119.5
C49 C50 C51 118.6(3)
C49 C50 C59 120.4(2)
C59 C50 C51 121.0(3)
C50 C51 H51 120.0
C52 C51 C50 120.0(3)
C52 C51 H51 120.0
C51 C52 H52 119.5
C51 C52 C53 121.0(3)
C53 C52 H52 119.5
C52 C53 C58 120.4(3)
C54 C53 C52 120.5(3)
C54 C53 C58 119.1(3)
C53 C54 H54 119.8
C55 C54 C53 120.3(3)
C55 C54 H54 119.8
C54 C55 H55 119.3
C54 C55 C56 121.4(3)
C56 C55 H55 119.3
C55 C56 H56 120.3
C57 C56 C55 119.5(3)
C57 C56 H56 120.3
C56 C57 H57 119.7
C56 C57 C58 120.6(3)
C58 C57 H57 119.7
C53 C58 C59 118.6(3)
C57 C58 C53 118.6(2)
C57 C58 C59 122.5(2)
C50 C59 C58 117.1(2)
C50 C59 C60 116.8(2)
C58 C59 C60 126.0(2)
C47 C60 C59 117.5(2)
C47 C60 C61 116.1(2)
C59 C60 C61 126.0(2)
C62 C61 C60 123.9(2)
C62 C61 C66 117.7(2)
C66 C61 C60 117.7(2)
C61 C62 H62 119.6
C63 C62 C61 120.8(2)
C63 C62 H62 119.6
C62 C63 H63 119.5
C62 C63 C64 121.1(3)
C64 C63 H63 119.5
C63 C64 H64 120.0
C65 C64 C63 120.0(2)
C65 C64 H64 120.0
C64 C65 H65 120.0
C64 C65 C66 120.0(2)
C66 C65 H65 120.0
N4 C66 C61 122.7(2)
N4 C66 C65 116.9(2)
C65 C66 C61 120.4(2)
C73 O3 C72 116.95(19)
C67 N5 C78 118.35(19)
C67 N5 C79 118.61(19)
C78 N5 C79 120.17(19)
C79 N6 C99 116.4(2)
C68 C67 N5 122.2(2)
C72 C67 N5 119.3(2)
C72 C67 C68 118.5(2)
C67 C68 H68 120.1
C69 C68 C67 119.8(2)
C69 C68 H68 120.1
C68 C69 H69 119.8
C70 C69 C68 120.5(2)
C70 C69 H69 119.8
C69 C70 H70 120.0
C69 C70 C71 119.9(2)
C71 C70 H70 120.0
C70 C71 H71 120.2
C72 C71 C70 119.6(2)
C72 C71 H71 120.2
C67 C72 O3 121.2(2)
C71 C72 O3 117.2(2)
C71 C72 C67 121.6(2)
O3 C73 C74 116.6(2)
O3 C73 C78 122.6(2)
C74 C73 C78 120.8(2)
C73 C74 H74 119.8
C73 C74 C75 120.3(3)
C75 C74 H74 119.8
C74 C75 H75 120.2
C74 C75 C76 119.5(2)
C76 C75 H75 120.2
C75 C76 H76 120.0
C75 C76 C77 120.0(2)
C77 C76 H76 120.0
C76 C77 H77 119.8
C78 C77 C76 120.5(2)
C78 C77 H77 119.8
C73 C78 N5 118.8(2)
C77 C78 N5 122.3(2)
C77 C78 C73 118.9(2)
N6 C79 N5 117.1(2)
N6 C79 C80 125.7(2)
C80 C79 N5 117.1(2)
C81 C80 C79 121.0(2)
C81 C80 C93 121.2(2)
C93 C80 C79 117.7(2)
C80 C81 H81 119.9
C82 C81 C80 120.3(2)
C82 C81 H81 119.8
C81 C82 H82 120.0
C81 C82 C83 120.1(3)
C83 C82 H82 120.0
C82 C83 C84 118.8(3)
C92 C83 C82 120.5(2)
C92 C83 C84 120.7(3)
C83 C84 H84 119.7
C85 C84 C83 120.6(3)
C85 C84 H84 119.7
C84 C85 H85 119.6
C84 C85 C86 120.9(2)
C86 C85 H85 119.6
C85 C86 C91 120.4(2)
C87 C86 C85 121.0(3)
C87 C86 C91 118.5(3)
C86 C87 H87 119.3
C88 C87 C86 121.5(3)
C88 C87 H87 119.3
C87 C88 H88 119.9
C87 C88 C89 120.1(3)
C89 C88 H88 119.9
C88 C89 H89 120.0
C90 C89 C88 120.0(3)
C90 C89 H89 120.0
C89 C90 H90 119.4
C89 C90 C91 121.3(3)
C91 C90 H90 119.4
C86 C91 C92 117.9(2)
C90 C91 C86 118.2(2)
C90 C91 C92 123.6(2)
C83 C92 C91 117.7(2)
C83 C92 C93 117.7(2)
C93 C92 C91 124.5(2)
C80 C93 C92 116.3(2)
C80 C93 C94 115.8(2)
C94 C93 C92 127.5(2)
C95 C94 C93 124.0(2)
C95 C94 C99 117.2(2)
C99 C94 C93 118.3(2)
C94 C95 H95 119.3
C96 C95 C94 121.5(2)
C96 C95 H95 119.3
C95 C96 H96 119.8
C95 C96 C97 120.5(2)
C97 C96 H96 119.8
C96 C97 H97 120.0
C98 C97 C96 120.0(2)
C98 C97 H97 120.0
C97 C98 H98 119.8
C97 C98 C99 120.4(2)
C99 C98 H98 119.8
N6 C99 C94 122.9(2)
N6 C99 C98 116.7(2)
C98 C99 C94 120.3(2)
C106 O4 C105 116.50(19)
C100 N7 C111 117.45(19)
C100 N7 C112 117.70(19)
C111 N7 C112 121.23(19)
C112 N8 C132 116.7(2)
C101 C100 N7 122.5(2)
C105 C100 N7 119.3(2)
C105 C100 C101 118.2(2)
C100 C101 H101 119.9
C102 C101 C100 120.1(2)
C102 C101 H101 119.9
C101 C102 H102 119.6
C103 C102 C101 120.8(2)
C103 C102 H102 119.6
C102 C103 H103 120.4
C102 C103 C104 119.3(2)
C104 C103 H103 120.4
C103 C104 H104 120.0
C105 C104 C103 120.1(2)
C105 C104 H104 120.0
C100 C105 O4 120.6(2)
C104 C105 O4 117.8(2)
C104 C105 C100 121.5(2)
C107 C106 O4 117.0(2)
C107 C106 C111 121.2(2)
C111 C106 O4 121.8(2)
C106 C107 H107 120.2
C106 C107 C108 119.7(3)
C108 C107 H107 120.2
C107 C108 H108 120.3
C109 C108 C107 119.5(2)
C109 C108 H108 120.3
C108 C109 H109 119.7
C108 C109 C110 120.7(2)
C110 C109 H109 119.7
C109 C110 H110 120.1
C109 C110 C111 119.8(3)
C111 C110 H110 120.1
C106 C111 N7 118.2(2)
C106 C111 C110 119.1(2)
C110 C111 N7 122.6(2)
N7 C112 C113 116.6(2)
N8 C112 N7 117.7(2)
N8 C112 C113 125.5(2)
C114 C113 C112 122.5(2)
C114 C113 C126 120.3(2)
C126 C113 C112 117.2(2)
C113 C114 H114 120.3
C115 C114 C113 119.5(2)
C115 C114 H114 120.3
C114 C115 H115 119.6
C114 C115 C116 120.9(3)
C116 C115 H115 119.6
C115 C116 C117 121.4(3)
C125 C116 C115 119.9(2)
C125 C116 C117 118.6(3)
C116 C117 H117 119.4
C118 C117 C116 121.1(3)
C118 C117 H117 119.4
C117 C118 H118 119.3
C117 C118 C119 121.5(2)
C119 C118 H118 119.3
C118 C119 C120 122.1(2)
C118 C119 C124 119.0(3)
C124 C119 C120 118.8(3)
C119 C120 H120 119.4
C121 C120 C119 121.3(2)
C121 C120 H120 119.4
C120 C121 H121 120.0
C120 C121 C122 120.0(3)
C122 C121 H121 120.0
C121 C122 H122 119.8
C123 C122 C121 120.4(3)
C123 C122 H122 119.8
C122 C123 H123 119.1
C122 C123 C124 121.8(3)
C124 C123 H123 119.1
C119 C124 C125 119.4(3)
C123 C124 C119 117.2(3)
C123 C124 C125 123.0(2)
C116 C125 C124 118.4(2)
C116 C125 C126 117.5(2)
C126 C125 C124 124.0(2)
C113 C126 C125 117.9(2)
C113 C126 C127 115.8(2)
C125 C126 C127 126.0(2)
C128 C127 C126 123.8(2)
C132 C127 C126 118.8(2)
C132 C127 C128 117.0(2)
C127 C128 H128 119.4
C129 C128 C127 121.1(2)
C129 C128 H128 119.4
C128 C129 H129 119.7
C128 C129 C130 120.5(2)
C130 C129 H129 119.7
C129 C130 H130 120.0
C131 C130 C129 120.1(2)
C131 C130 H130 120.0
C130 C131 H131 119.9
C130 C131 C132 120.2(2)
C132 C131 H131 119.9
N8 C132 C127 122.6(2)
N8 C132 C131 116.4(2)
C131 C132 C127 121.0(2)

loop_
_geom_bond_atom_site_label_1
_geom_bond_atom_site_label_2
_geom_bond_distance
O1 C6 1.382(3)
O1 C7 1.377(3)
N1 C1 1.404(3)
N1 C12 1.407(3)
N1 C13 1.427(3)
N2 C13 1.287(3)
N2 C33 1.386(3)
C1 C2 1.388(3)
C1 C6 1.405(4)
C2 H2 0.9500
C2 C3 1.387(4)
C3 H3 0.9500
C3 C4 1.382(4)
C4 H4 0.9500
C4 C5 1.394(4)
C5 H5 0.9500
C5 C6 1.383(4)
C7 C8 1.378(3)
C7 C12 1.405(4)
C8 H8 0.9500
C8 C9 1.390(4)
C9 H9 0.9500
C9 C10 1.378(4)
C10 H10 0.9500
C10 C11 1.385(3)
C11 H11 0.9500
C11 C12 1.375(3)
C13 C14 1.439(3)
C14 C15 1.432(4)
C14 C27 1.393(4)
C15 H15 0.9500
C15 C16 1.372(4)
C16 H16 0.9500
C16 C17 1.402(4)
C17 C18 1.444(4)
C17 C26 1.419(4)
C18 H18 0.9500
C18 C19 1.357(5)
C19 H19 0.9500
C19 C20 1.405(5)
C20 C21 1.450(4)
C20 C25 1.419(4)
C21 H21 0.9500
C21 C22 1.344(5)
C22 H22 0.9500
C22 C23 1.398(4)
C23 H23 0.9500
C23 C24 1.377(4)
C24 H24 0.9500
C24 C25 1.404(4)
C25 C26 1.462(4)
C26 C27 1.445(3)
C27 C28 1.458(3)
C28 C29 1.411(4)
C28 C33 1.415(3)
C29 H29 0.9500
C29 C30 1.379(4)
C30 H30 0.9500
C30 C31 1.409(4)
C31 H31 0.9500
C31 C32 1.368(4)
C32 H32 0.9500
C32 C33 1.417(4)
O2 C39 1.376(3)
O2 C40 1.391(3)
N3 C34 1.405(3)
N3 C45 1.405(3)
N3 C46 1.433(3)
N4 C46 1.287(3)
N4 C66 1.388(3)
C34 C35 1.384(3)
C34 C39 1.403(3)
C35 H35 0.9500
C35 C36 1.391(3)
C36 H36 0.9500
C36 C37 1.392(4)
C37 H37 0.9500
C37 C38 1.387(4)
C38 H38 0.9500
C38 C39 1.379(3)
C40 C41 1.375(4)
C40 C45 1.400(4)
C41 H41 0.9500
C41 C42 1.390(4)
C42 H42 0.9500
C42 C43 1.375(4)
C43 H43 0.9500
C43 C44 1.389(4)
C44 H44 0.9500
C44 C45 1.383(3)
C46 C47 1.440(3)
C47 C48 1.426(4)
C47 C60 1.396(4)
C48 H48 0.9500
C48 C49 1.362(4)
C49 H49 0.9500
C49 C50 1.407(4)
C50 C51 1.430(4)
C50 C59 1.426(4)
C51 H51 0.9500
C51 C52 1.345(4)
C52 H52 0.9500
C52 C53 1.417(4)
C53 C54 1.411(4)
C53 C58 1.431(4)
C54 H54 0.9500
C54 C55 1.344(5)
C55 H55 0.9500
C55 C56 1.414(4)
C56 H56 0.9500
C56 C57 1.379(4)
C57 H57 0.9500
C57 C58 1.402(4)
C58 C59 1.445(4)
C59 C60 1.451(3)
C60 C61 1.463(3)
C61 C62 1.408(4)
C61 C66 1.422(3)
C62 H62 0.9500
C62 C63 1.379(4)
C63 H63 0.9500
C63 C64 1.393(4)
C64 H64 0.9500
C64 C65 1.375(4)
C65 H65 0.9500
C65 C66 1.412(4)
O3 C72 1.400(3)
O3 C73 1.375(3)
N5 C67 1.404(3)
N5 C78 1.414(3)
N5 C79 1.432(3)
N6 C79 1.301(3)
N6 C99 1.383(3)
C67 C68 1.404(3)
C67 C72 1.400(3)
C68 H68 0.9500
C68 C69 1.393(3)
C69 H69 0.9500
C69 C70 1.387(4)
C70 H70 0.9500
C70 C71 1.396(4)
C71 H71 0.9500
C71 C72 1.371(3)
C73 C74 1.382(3)
C73 C78 1.389(3)
C74 H74 0.9500
C74 C75 1.385(4)
C75 H75 0.9500
C75 C76 1.386(4)
C76 H76 0.9500
C76 C77 1.397(3)
C77 H77 0.9500
C77 C78 1.387(3)
C79 C80 1.428(3)
C80 C81 1.408(4)
C80 C93 1.416(3)
C81 H81 0.9500
C81 C82 1.351(4)
C82 H82 0.9500
C82 C83 1.417(4)
C83 C84 1.430(4)
C83 C92 1.411(4)
C84 H84 0.9500
C84 C85 1.349(4)
C85 H85 0.9500
C85 C86 1.415(4)
C86 C87 1.410(4)
C86 C91 1.439(4)
C87 H87 0.9500
C87 C88 1.360(5)
C88 H88 0.9500
C88 C89 1.406(4)
C89 H89 0.9500
C89 C90 1.377(4)
C90 H90 0.9500
C90 C91 1.404(4)
C91 C92 1.461(3)
C92 C93 1.454(3)
C93 C94 1.449(3)
C94 C95 1.419(3)
C94 C99 1.423(3)
C95 H95 0.9500
C95 C96 1.374(4)
C96 H96 0.9500
C96 C97 1.396(4)
C97 H97 0.9500
C97 C98 1.381(4)
C98 H98 0.9500
C98 C99 1.404(4)
O4 C105 1.396(3)
O4 C106 1.393(3)
N7 C100 1.415(3)
N7 C111 1.415(3)
N7 C112 1.426(3)
N8 C112 1.306(3)
N8 C132 1.378(3)
C100 C101 1.406(3)
C100 C105 1.391(3)
C101 H101 0.9500
C101 C102 1.389(3)
C102 H102 0.9500
C102 C103 1.379(4)
C103 H103 0.9500
C103 C104 1.399(4)
C104 H104 0.9500
C104 C105 1.374(3)
C106 C107 1.383(3)
C106 C111 1.392(4)
C107 H107 0.9500
C107 C108 1.397(4)
C108 H108 0.9500
C108 C109 1.390(4)
C109 H109 0.9500
C109 C110 1.394(4)
C110 H110 0.9500
C110 C111 1.396(3)
C112 C113 1.429(3)
C113 C114 1.409(4)
C113 C126 1.418(3)
C114 H114 0.9500
C114 C115 1.367(4)
C115 H115 0.9500
C115 C116 1.420(4)
C116 C117 1.437(4)
C116 C125 1.403(4)
C117 H117 0.9500
C117 C118 1.371(5)
C118 H118 0.9500
C118 C119 1.397(5)
C119 C120 1.443(4)
C119 C124 1.423(3)
C120 H120 0.9500
C120 C121 1.342(5)
C121 H121 0.9500
C121 C122 1.402(4)
C122 H122 0.9500
C122 C123 1.374(4)
C123 H123 0.9500
C123 C124 1.414(4)
C124 C125 1.463(4)
C125 C126 1.441(3)
C126 C127 1.445(3)
C127 C128 1.424(3)
C127 C132 1.413(3)
C128 H128 0.9500
C128 C129 1.381(4)
C129 H129 0.9500
C129 C130 1.394(4)
C130 H130 0.9500
C130 C131 1.374(4)
C131 H131 0.9500
C131 C132 1.406(4)

loop_
_geom_torsion_atom_site_label_1
_geom_torsion_atom_site_label_2
_geom_torsion_atom_site_label_3
_geom_torsion_atom_site_label_4
_geom_torsion
O1 C7 C8 C9 179.2(2)
O1 C7 C12 N1 -0.2(4)
O1 C7 C12 C11 179.8(2)
N1 C1 C2 C3 177.3(2)
N1 C1 C6 O1 1.1(4)
N1 C1 C6 C5 -178.1(2)
N1 C13 C14 C15 19.2(3)
N1 C13 C14 C27 -162.9(2)
N2 C13 C14 C15 -164.8(2)
N2 C13 C14 C27 13.2(3)
C1 N1 C12 C7 17.1(4)
C1 N1 C12 C11 -162.9(2)
C1 N1 C13 N2 66.8(3)
C1 N1 C13 C14 -116.9(2)
C1 C2 C3 C4 0.6(4)
C2 C1 C6 O1 178.7(2)
C2 C1 C6 C5 -0.5(4)
C2 C3 C4 C5 -0.3(4)
C3 C4 C5 C6 -0.3(4)
C4 C5 C6 O1 -178.5(3)
C4 C5 C6 C1 0.7(4)
C6 O1 C7 C8 165.0(2)
C6 O1 C7 C12 -15.7(4)
C6 C1 C2 C3 -0.1(4)
C7 O1 C6 C1 15.4(4)
C7 O1 C6 C5 -165.4(2)
C7 C8 C9 C10 0.8(4)
C8 C7 C12 N1 179.0(2)
C8 C7 C12 C11 -1.0(4)
C8 C9 C10 C11 -0.5(4)
C9 C10 C11 C12 -0.5(4)
C10 C11 C12 N1 -178.7(2)
C10 C11 C12 C7 1.3(4)
C12 N1 C1 C2 165.1(2)
C12 N1 C1 C6 -17.4(3)
C12 N1 C13 N2 -91.9(3)
C12 N1 C13 C14 84.4(3)
C12 C7 C8 C9 -0.1(4)
C13 N1 C1 C2 6.9(4)
C13 N1 C1 C6 -175.6(2)
C13 N1 C12 C7 176.1(2)
C13 N1 C12 C11 -3.9(4)
C13 N2 C33 C28 -11.1(3)
C13 N2 C33 C32 169.3(2)
C13 C14 C15 C16 177.6(2)
C13 C14 C27 C26 165.2(2)
C13 C14 C27 C28 -19.5(3)
C14 C15 C16 C17 10.7(4)
C14 C27 C28 C29 -159.3(2)
C14 C27 C28 C33 11.8(3)
C15 C14 C27 C26 -16.9(3)
C15 C14 C27 C28 158.5(2)
C15 C16 C17 C18 173.8(2)
C15 C16 C17 C26 -3.4(4)
C16 C17 C18 C19 -171.6(3)
C16 C17 C26 C25 161.5(2)
C16 C17 C26 C27 -13.7(4)
C17 C18 C19 C20 5.0(4)
C17 C26 C27 C14 23.5(3)
C17 C26 C27 C28 -151.4(2)
C18 C17 C26 C25 -15.8(4)
C18 C17 C26 C27 169.1(2)
C18 C19 C20 C21 171.6(3)
C18 C19 C20 C25 -5.0(4)
C19 C20 C21 C22 -172.9(3)
C19 C20 C25 C24 169.1(2)
C19 C20 C25 C26 -5.4(4)
C20 C21 C22 C23 2.3(5)
C20 C25 C26 C17 15.9(3)
C20 C25 C26 C27 -169.4(2)
C21 C20 C25 C24 -7.6(4)
C21 C20 C25 C26 177.8(2)
C21 C22 C23 C24 -4.4(4)
C22 C23 C24 C25 0.2(4)
C23 C24 C25 C20 5.8(4)
C23 C24 C25 C26 -179.9(2)
C24 C25 C26 C17 -158.5(2)
C24 C25 C26 C27 16.3(4)
C25 C20 C21 C22 3.7(4)
C25 C26 C27 C14 -151.4(2)
C25 C26 C27 C28 33.8(4)
C26 C17 C18 C19 5.6(4)
C26 C27 C28 C29 15.7(4)
C26 C27 C28 C33 -173.2(2)
C27 C14 C15 C16 -0.3(4)
C27 C28 C29 C30 174.5(2)
C27 C28 C33 N2 3.7(3)
C27 C28 C33 C32 -176.7(2)
C28 C29 C30 C31 0.0(4)
C29 C28 C33 N2 175.5(2)
C29 C28 C33 C32 -4.9(3)
C29 C30 C31 C32 -1.5(4)
C30 C31 C32 C33 -0.2(4)
C31 C32 C33 N2 -176.9(2)
C31 C32 C33 C28 3.5(4)
C33 N2 C13 N1 178.74(19)
C33 N2 C13 C14 2.8(3)
C33 C28 C29 C30 3.2(3)
O2 C40 C41 C42 179.5(2)
O2 C40 C45 N3 -1.9(4)
O2 C40 C45 C44 180.0(2)
N3 C34 C35 C36 178.8(2)
N3 C34 C39 O2 -1.2(4)
N3 C34 C39 C38 179.5(2)
N3 C46 C47 C48 -18.8(3)
N3 C46 C47 C60 165.0(2)
N4 C46 C47 C48 163.1(2)
N4 C46 C47 C60 -13.2(3)
C34 N3 C45 C40 16.4(4)
C34 N3 C45 C44 -165.6(2)
C34 N3 C46 N4 88.3(3)
C34 N3 C46 C47 -90.0(3)
C34 C35 C36 C37 1.9(4)
C35 C34 C39 O2 178.5(2)
C35 C34 C39 C38 -0.8(4)
C35 C36 C37 C38 -1.1(4)
C36 C37 C38 C39 -0.6(4)
C37 C38 C39 O2 -177.8(2)
C37 C38 C39 C34 1.5(4)
C39 O2 C40 C41 167.2(2)
C39 O2 C40 C45 -13.8(4)
C39 C34 C35 C36 -0.9(4)
C40 O2 C39 C34 15.4(4)
C40 O2 C39 C38 -165.2(2)
C40 C41 C42 C43 0.5(4)
C41 C40 C45 N3 177.0(2)
C41 C40 C45 C44 -1.1(4)
C41 C42 C43 C44 -1.0(4)
C42 C43 C44 C45 0.4(4)
C43 C44 C45 N3 -177.4(2)
C43 C44 C45 C40 0.6(4)
C45 N3 C34 C35 165.3(2)
C45 N3 C34 C39 -14.9(3)
C45 N3 C46 N4 -71.3(3)
C45 N3 C46 C47 110.4(3)
C45 C40 C41 C42 0.5(4)
C46 N3 C34 C35 5.4(3)
C46 N3 C34 C39 -174.8(2)
C46 N3 C45 C40 175.9(2)
C46 N3 C45 C44 -6.1(4)
C46 N4 C66 C61 10.8(3)
C46 N4 C66 C65 -168.6(2)
C46 C47 C48 C49 -175.0(2)
C46 C47 C60 C59 -167.8(2)
C46 C47 C60 C61 19.1(3)
C47 C48 C49 C50 -11.2(4)
C47 C60 C61 C62 159.5(2)
C47 C60 C61 C66 -11.3(3)
C48 C47 C60 C59 16.0(3)
C48 C47 C60 C61 -157.1(2)
C48 C49 C50 C51 -175.3(2)
C48 C49 C50 C59 3.4(4)
C49 C50 C51 C52 172.7(3)
C49 C50 C59 C58 -163.3(2)
C49 C50 C59 C60 13.8(3)
C50 C51 C52 C53 -5.7(4)
C50 C59 C60 C47 -23.0(3)
C50 C59 C60 C61 149.4(2)
C51 C50 C59 C58 15.4(4)
C51 C50 C59 C60 -167.5(2)
C51 C52 C53 C54 -170.8(3)
C51 C52 C53 C58 7.5(4)
C52 C53 C54 C55 174.7(3)
C52 C53 C58 C57 -171.2(2)
C52 C53 C58 C59 2.4(4)
C53 C54 C55 C56 -1.1(4)
C53 C58 C59 C50 -13.3(3)
C53 C58 C59 C60 169.9(2)
C54 C53 C58 C57 7.1(4)
C54 C53 C58 C59 -179.3(2)
C54 C55 C56 C57 2.4(4)
C55 C56 C57 C58 1.3(4)
C56 C57 C58 C53 -6.0(4)
C56 C57 C58 C59 -179.3(2)
C57 C58 C59 C50 160.0(2)
C57 C58 C59 C60 -16.7(4)
C58 C53 C54 C55 -3.7(4)
C58 C59 C60 C47 153.8(2)
C58 C59 C60 C61 -33.8(4)
C59 C50 C51 C52 -6.0(4)
C59 C60 C61 C62 -13.0(4)
C59 C60 C61 C66 176.2(2)
C60 C47 C48 C49 1.1(4)
C60 C61 C62 C63 -174.3(2)
C60 C61 C66 N4 -3.8(3)
C60 C61 C66 C65 175.5(2)
C61 C62 C63 C64 0.9(4)
C62 C61 C66 N4 -175.1(2)
C62 C61 C66 C65 4.2(3)
C62 C63 C64 C65 1.0(4)
C63 C64 C65 C66 -0.3(4)
C64 C65 C66 N4 177.0(2)
C64 C65 C66 C61 -2.4(4)
C66 N4 C46 N3 179.55(18)
C66 N4 C46 C47 -2.3(3)
C66 C61 C62 C63 -3.5(3)
O3 C73 C74 C75 178.5(3)
O3 C73 C78 N5 -0.7(4)
O3 C73 C78 C77 -179.4(2)
N5 C67 C68 C69 179.0(2)
N5 C67 C72 O3 -1.7(4)
N5 C67 C72 C71 178.8(2)
N5 C79 C80 C81 -19.6(3)
N5 C79 C80 C93 163.5(2)
N6 C79 C80 C81 163.8(2)
N6 C79 C80 C93 -13.2(3)
C67 N5 C78 C73 13.7(3)
C67 N5 C78 C77 -167.7(2)
C67 N5 C79 N6 86.9(3)
C67 N5 C79 C80 -90.1(3)
C67 C68 C69 C70 2.6(4)
C68 C67 C72 O3 179.7(2)
C68 C67 C72 C71 0.2(4)
C68 C69 C70 C71 -0.5(4)
C69 C70 C71 C72 -1.8(4)
C70 C71 C72 O3 -177.6(2)
C70 C71 C72 C67 1.9(4)
C72 O3 C73 C74 167.5(2)
C72 O3 C73 C78 -13.1(4)
C72 C67 C68 C69 -2.4(4)
C73 O3 C72 C67 14.3(3)
C73 O3 C72 C71 -166.2(2)
C73 C74 C75 C76 0.7(5)
C74 C73 C78 N5 178.6(2)
C74 C73 C78 C77 0.0(4)
C74 C75 C76 C77 0.4(4)
C75 C76 C77 C78 -1.3(4)
C76 C77 C78 N5 -177.5(2)
C76 C77 C78 C73 1.1(4)
C78 N5 C67 C68 166.2(2)
C78 N5 C67 C72 -12.4(4)
C78 N5 C79 N6 -73.7(3)
C78 N5 C79 C80 109.4(2)
C78 C73 C74 C75 -0.9(4)
C79 N5 C67 C68 5.3(4)
C79 N5 C67 C72 -173.3(2)
C79 N5 C78 C73 174.2(2)
C79 N5 C78 C77 -7.2(4)
C79 N6 C99 C94 11.5(3)
C79 N6 C99 C98 -169.3(2)
C79 C80 C81 C82 -175.5(2)
C79 C80 C93 C92 -167.7(2)
C79 C80 C93 C94 19.5(3)
C80 C81 C82 C83 -11.1(4)
C80 C93 C94 C95 159.6(2)
C80 C93 C94 C99 -11.7(3)
C81 C80 C93 C92 15.4(3)
C81 C80 C93 C94 -157.4(2)
C81 C82 C83 C84 -175.5(2)
C81 C82 C83 C92 3.4(4)
C82 C83 C84 C85 172.8(2)
C82 C83 C92 C91 -163.7(2)
C82 C83 C92 C93 13.6(3)
C83 C84 C85 C86 -5.2(4)
C83 C92 C93 C80 -22.3(3)
C83 C92 C93 C94 149.5(2)
C84 C83 C92 C91 15.1(3)
C84 C83 C92 C93 -167.6(2)
C84 C85 C86 C87 -171.3(2)
C84 C85 C86 C91 6.7(4)
C85 C86 C87 C88 175.3(3)
C85 C86 C91 C90 -171.2(2)
C85 C86 C91 C92 2.7(3)
C86 C87 C88 C89 -2.7(4)
C86 C91 C92 C83 -13.2(3)
C86 C91 C92 C93 169.6(2)
C87 C86 C91 C90 6.9(3)
C87 C86 C91 C92 -179.3(2)
C87 C88 C89 C90 4.0(4)
C88 C89 C90 C91 0.3(4)
C89 C90 C91 C86 -5.7(4)
C89 C90 C91 C92 -179.2(2)
C90 C91 C92 C83 160.3(2)
C90 C91 C92 C93 -16.8(4)
C91 C86 C87 C88 -2.7(4)
C91 C92 C93 C80 154.8(2)
C91 C92 C93 C94 -33.4(4)
C92 C83 C84 C85 -6.0(4)
C92 C93 C94 C95 -12.2(4)
C92 C93 C94 C99 176.4(2)
C93 C80 C81 C82 1.3(4)
C93 C94 C95 C96 -174.4(2)
C93 C94 C99 N6 -4.0(3)
C93 C94 C99 C98 176.7(2)
C94 C95 C96 C97 -0.4(4)
C95 C94 C99 N6 -175.9(2)
C95 C94 C99 C98 4.8(3)
C95 C96 C97 C98 2.1(4)
C96 C97 C98 C99 -0.2(4)
C97 C98 C99 N6 177.4(2)
C97 C98 C99 C94 -3.3(4)
C99 N6 C79 N5 -179.41(18)
C99 N6 C79 C80 -2.8(3)
C99 C94 C95 C96 -3.0(3)
O4 C106 C107 C108 -178.4(2)
O4 C106 C111 N7 1.2(4)
O4 C106 C111 C110 178.8(2)
N7 C100 C101 C102 -179.4(2)
N7 C100 C105 O4 1.4(4)
N7 C100 C105 C104 179.6(2)
N7 C112 C113 C114 18.3(3)
N7 C112 C113 C126 -163.0(2)
N8 C112 C113 C114 -166.2(2)
N8 C112 C113 C126 12.6(3)
C100 N7 C111 C106 -20.4(3)
C100 N7 C111 C110 162.1(2)
C100 N7 C112 N8 -93.0(3)
C100 N7 C112 C113 82.9(3)
C100 C101 C102 C103 -1.5(4)
C101 C100 C105 O4 -179.5(2)
C101 C100 C105 C104 -1.3(4)
C101 C102 C103 C104 1.3(4)
C102 C103 C104 C105 -1.1(4)
C103 C104 C105 O4 179.3(2)
C103 C104 C105 C100 1.1(4)
C105 O4 C106 C107 -162.6(2)
C105 O4 C106 C111 19.1(3)
C105 C100 C101 C102 1.5(4)
C106 O4 C105 C100 -20.4(3)
C106 O4 C105 C104 161.4(2)
C106 C107 C108 C109 0.2(4)
C107 C106 C111 N7 -176.9(2)
C107 C106 C111 C110 0.6(4)
C107 C108 C109 C110 -0.6(4)
C108 C109 C110 C111 1.1(4)
C109 C110 C111 N7 176.4(2)
C109 C110 C111 C106 -1.1(4)
C111 N7 C100 C101 -159.8(2)
C111 N7 C100 C105 19.2(3)
C111 N7 C112 N8 65.0(3)
C111 N7 C112 C113 -119.0(2)
C111 C106 C107 C108 -0.2(4)
C112 N7 C100 C101 -1.0(3)
C112 N7 C100 C105 178.1(2)
C112 N7 C111 C106 -178.5(2)
C112 N7 C111 C110 4.0(4)
C112 N8 C132 C127 -12.0(3)
C112 N8 C132 C131 168.4(2)
C112 C113 C114 C115 176.7(2)
C112 C113 C126 C125 166.0(2)
C112 C113 C126 C127 -19.9(3)
C113 C114 C115 C116 11.0(4)
C113 C126 C127 C128 -159.2(2)
C113 C126 C127 C132 12.6(3)
C114 C113 C126 C125 -15.2(3)
C114 C113 C126 C127 158.9(2)
C114 C115 C116 C117 174.1(2)
C114 C115 C116 C125 -2.4(4)
C115 C116 C117 C118 -171.1(3)
C115 C116 C125 C124 161.5(2)
C115 C116 C125 C126 -14.8(3)
C116 C117 C118 C119 5.5(4)
C116 C125 C126 C113 23.3(3)
C116 C125 C126 C127 -150.2(2)
C117 C116 C125 C124 -15.2(3)
C117 C116 C125 C126 168.6(2)
C117 C118 C119 C120 170.9(3)
C117 C118 C119 C124 -6.1(4)
C118 C119 C120 C121 -172.8(3)
C118 C119 C124 C123 169.2(2)
C118 C119 C124 C125 -4.0(4)
C119 C120 C121 C122 2.1(4)
C119 C124 C125 C116 14.6(3)
C119 C124 C125 C126 -169.4(2)
C120 C119 C124 C123 -7.9(3)
C120 C119 C124 C125 179.0(2)
C120 C121 C122 C123 -4.4(4)
C121 C122 C123 C124 0.3(4)
C122 C123 C124 C119 5.8(4)
C122 C123 C124 C125 178.7(2)
C123 C124 C125 C116 -158.1(2)
C123 C124 C125 C126 17.9(4)
C124 C119 C120 C121 4.2(4)
C124 C125 C126 C113 -152.8(2)
C124 C125 C126 C127 33.8(4)
C125 C116 C117 C118 5.5(4)
C125 C126 C127 C128 14.3(4)
C125 C126 C127 C132 -173.8(2)
C126 C113 C114 C115 -1.9(4)
C126 C127 C128 C129 174.3(2)
C126 C127 C132 N8 3.6(3)
C126 C127 C132 C131 -176.8(2)
C127 C128 C129 C130 1.1(4)
C128 C127 C132 N8 176.0(2)
C128 C127 C132 C131 -4.4(3)
C128 C129 C130 C131 -2.4(4)
C129 C130 C131 C132 0.4(4)
C130 C131 C132 N8 -177.3(2)
C130 C131 C132 C127 3.2(4)
C132 N8 C112 N7 179.36(19)
C132 N8 C112 C113 3.8(3)
C132 C127 C128 C129 2.3(3)

loop_
_twin_individual_id
_twin_individual_mass_fraction_refined
1 0.6810(14)
2 0.3190(14)
